data_4086904
loop_
_publ_author_name
'Bayram, Melike'
'Naglav, Dominik'
'W\"olper, Christoph'
'Schulz, Stephan'

_publ_contact_author
;
         Prof. Dr. Schulz, Stephan
         Fachbereich Chemie der
         Universit\"at Duisburg-Essen
         Campus Essen, Universit\"atsstr. 7
         D-45141 Essen, Germany
;
_publ_section_title
;
 Syntheses and Structures of Homo- and Heteroleptic Beryllium Complexes
 Containing N,N&#x2032;-Chelating Ligands
;
_journal_name_full Organometallics
_journal_paper_doi 10.1021/acs.organomet.6b00865
_journal_year 2017
_chemical_formula_sum 'C31 H48 Be N2'
_chemical_formula_weight 457.72
_space_group_crystal_system triclinic
_space_group_IT_number 2
_space_group_name_Hall '-P 1'
_space_group_name_H-M_alt 'P -1'
_symmetry_space_group_name_Hall '-P 1'
_symmetry_space_group_name_H-M 'P -1'
_atom_sites_solution_hydrogens geom
_atom_sites_solution_primary direct
_atom_sites_solution_secondary difmap
_audit_creation_method SHELXL-2014/7
_cell_angle_alpha 66.739(3)
_cell_angle_beta 82.812(4)
_cell_angle_gamma 77.701(3)
_cell_formula_units_Z 6
_cell_length_a 9.1586(6)
_cell_length_b 21.4825(12)
_cell_length_c 24.7691(15)
_cell_measurement_reflns_used 9087
_cell_measurement_temperature 100(2)
_cell_measurement_theta_max 30.57
_cell_measurement_theta_min 2.31
_cell_volume 4369.9(5)
_computing_cell_refinement 'BRUKER D8 KAPPA APEX 2 (3.0-2009)'
_computing_data_collection 'BRUKER D8 KAPPA APEX 2 (3.0-2009)'
_computing_data_reduction 'BRUKER D8 KAPPA APEX 2 (3.0-2009)'
_computing_molecular_graphics 'BRUKER AXS SHELXTL (c) 2008 / Vers. 2008/4'
_computing_publication_material 'BRUKER AXS SHELXTL (c) 2008 / Vers. 2008/4'
_computing_structure_refinement 'SHELXL-2014/7 (Sheldrick, 2014)'
_computing_structure_solution 'BRUKER D8 KAPPA APEX 2 (3.0-2009)'
_diffrn_ambient_temperature 100(2)
_diffrn_detector_area_resol_mean 512
_diffrn_measured_fraction_theta_full 0.998
_diffrn_measured_fraction_theta_max 0.996
_diffrn_measurement_device_type
; 
 Bruker D8 KAPPA series II with APEX II area detector system
;
_diffrn_measurement_method
;
 Data collection strategy APEX 2/COSMO
;
_diffrn_radiation_monochromator 'Triumph Goebel mirror'
_diffrn_radiation_source 'fine-focus sealed tube'
_diffrn_radiation_type MoK\a
_diffrn_radiation_wavelength 0.71073
_diffrn_reflns_av_R_equivalents 0.0361
_diffrn_reflns_av_unetI/netI 0.0460
_diffrn_reflns_Laue_measured_fraction_full 0.998
_diffrn_reflns_Laue_measured_fraction_max 0.996
_diffrn_reflns_limit_h_max 12
_diffrn_reflns_limit_h_min -12
_diffrn_reflns_limit_k_max 28
_diffrn_reflns_limit_k_min -28
_diffrn_reflns_limit_l_max 32
_diffrn_reflns_limit_l_min -32
_diffrn_reflns_number 81370
_diffrn_reflns_point_group_measured_fraction_full 0.998
_diffrn_reflns_point_group_measured_fraction_max 0.996
_diffrn_reflns_theta_full 25.242
_diffrn_reflns_theta_max 28.282
_diffrn_reflns_theta_min 1.618
_exptl_absorpt_coefficient_mu 0.059
_exptl_absorpt_correction_T_max 0.75
_exptl_absorpt_correction_T_min 0.61
_exptl_absorpt_correction_type multi-scan
_exptl_absorpt_process_details
; 
 BRUKER AXS SMART APEX 2 Vers. 3.0-2009
 R.H. Blessing, Acta Cryst. (1995) A51 33-38 
;
_exptl_crystal_colour colourless
_exptl_crystal_density_diffrn 1.044
_exptl_crystal_description block
_exptl_crystal_F_000 1512
_exptl_crystal_size_max 0.307
_exptl_crystal_size_mid 0.206
_exptl_crystal_size_min 0.136
_refine_diff_density_max 0.733
_refine_diff_density_min -0.502
_refine_diff_density_rms 0.086
_refine_ls_extinction_method none
_refine_ls_goodness_of_fit_ref 1.430
_refine_ls_hydrogen_treatment constr
_refine_ls_matrix_type full
_refine_ls_number_parameters 973
_refine_ls_number_reflns 21614
_refine_ls_number_restraints 0
_refine_ls_restrained_S_all 1.430
_refine_ls_R_factor_all 0.1287
_refine_ls_R_factor_gt 0.0780
_refine_ls_shift/su_max 0.000
_refine_ls_shift/su_mean 0.000
_refine_ls_structure_factor_coef Fsqd
_refine_ls_weighting_details 'w=1/[\s^2^(Fo^2^)+(0.1000P)^2^] where P=(Fo^2^+2Fc^2^)/3'
_refine_ls_weighting_scheme calc
_refine_ls_wR_factor_gt 0.2104
_refine_ls_wR_factor_ref 0.2392
_reflns_Friedel_coverage 0.000
_reflns_number_gt 13080
_reflns_number_total 21614
_reflns_threshold_expression 'I > 2\s(I)'
_cod_data_source_file om6b00865_si_002.cif
_cod_data_source_block mb_195m
_cod_depositor_comments
;
The following automatic conversions were performed:

'_atom_sites_solution_secondary' value 'diffmap' was changed to
'difmap'.

Automatic conversion script
Id: cif_fix_values 6452 2018-10-05 10:23:21Z andrius 
;
_cod_database_code 4086904
_shelx_shelxl_version_number 2014/7
_shelx_space_group_comment
;
The symmetry employed for this shelxl refinement is uniquely defined
by the following loop, which should always be used as a source of
symmetry information in preference to the above space-group names.
They are only intended as comments.
;
_shelx_estimated_absorpt_t_min 0.982
_shelx_estimated_absorpt_t_max 0.992

loop_
_space_group_symop_operation_xyz
'x, y, z'
'-x, -y, -z'

loop_
_atom_site_label
_atom_site_type_symbol
_atom_site_fract_x
_atom_site_fract_y
_atom_site_fract_z
_atom_site_U_iso_or_equiv
_atom_site_adp_type
_atom_site_occupancy
_atom_site_site_symmetry_order
_atom_site_calc_flag
_atom_site_refinement_flags_posn
_atom_site_refinement_flags_adp
_atom_site_refinement_flags_occupancy
_atom_site_disorder_assembly
_atom_site_disorder_group
N1_1 N -0.00532(15) 0.30649(7) 0.50673(6) 0.0209(3) Uani 1 1 d . . . . .
N2_1 N 0.07742(16) 0.21348(7) 0.49286(7) 0.0249(4) Uani 1 1 d . . . . .
C1_1 C -0.02686(17) 0.24118(8) 0.52377(7) 0.0177(4) Uani 1 1 d . . . . .
C2_1 C -0.14406(18) 0.20781(8) 0.56938(8) 0.0205(4) Uani 1 1 d . . . . .
C3_1 C -0.2998(2) 0.25178(9) 0.55389(10) 0.0319(5) Uani 1 1 d . . . . .
H3A_1 H -0.3229 0.2564 0.5148 0.048 Uiso 1 1 calc R U . . .
H3B_1 H -0.3016 0.2975 0.5540 0.048 Uiso 1 1 calc R U . . .
H3C_1 H -0.3745 0.2295 0.5830 0.048 Uiso 1 1 calc R U . . .
C4_1 C -0.1073(2) 0.20247(10) 0.62976(8) 0.0292(4) Uani 1 1 d . . . . .
H4A_1 H -0.0057 0.1764 0.6390 0.044 Uiso 1 1 calc R U . . .
H4B_1 H -0.1788 0.1788 0.6597 0.044 Uiso 1 1 calc R U . . .
H4C_1 H -0.1136 0.2488 0.6293 0.044 Uiso 1 1 calc R U . . .
C5_1 C -0.15039(19) 0.13501(8) 0.57367(8) 0.0231(4) Uani 1 1 d . . . . .
H5A_1 H -0.1800 0.1375 0.5361 0.035 Uiso 1 1 calc R U . . .
H5B_1 H -0.2236 0.1153 0.6049 0.035 Uiso 1 1 calc R U . . .
H5C_1 H -0.0516 0.1058 0.5828 0.035 Uiso 1 1 calc R U . . .
C6_1 C -0.07324(18) 0.36031(8) 0.52635(8) 0.0183(4) Uani 1 1 d . . . . .
C7_1 C -0.19159(18) 0.40984(8) 0.49509(8) 0.0188(4) Uani 1 1 d . . . . .
C8_1 C -0.24928(19) 0.46533(8) 0.51225(8) 0.0224(4) Uani 1 1 d . . . . .
H8_1 H -0.3307 0.4989 0.4922 0.027 Uiso 1 1 calc R U . . .
C9_1 C -0.1902(2) 0.47230(9) 0.55775(8) 0.0254(4) Uani 1 1 d . . . . .
H9_1 H -0.2320 0.5099 0.5692 0.030 Uiso 1 1 calc R U . . .
C10_1 C -0.0702(2) 0.42439(9) 0.58670(8) 0.0246(4) Uani 1 1 d . . . . .
H10_1 H -0.0284 0.4303 0.6172 0.030 Uiso 1 1 calc R U . . .
C11_1 C -0.00943(18) 0.36766(8) 0.57182(8) 0.0201(4) Uani 1 1 d . . . . .
C12_1 C -0.24723(19) 0.40703(9) 0.44094(8) 0.0221(4) Uani 1 1 d . . . . .
H12_1 H -0.2211 0.3582 0.4439 0.027 Uiso 1 1 calc R U . . .
C13_1 C -0.1635(2) 0.45076(11) 0.38588(9) 0.0340(5) Uani 1 1 d . . . . .
H13A_1 H -0.1972 0.4483 0.3509 0.051 Uiso 1 1 calc R U . . .
H13B_1 H -0.0557 0.4331 0.3890 0.051 Uiso 1 1 calc R U . . .
H13C_1 H -0.1841 0.4987 0.3827 0.051 Uiso 1 1 calc R U . . .
C14_1 C -0.41604(19) 0.42941(10) 0.43552(9) 0.0281(4) Uani 1 1 d . . . . .
H14A_1 H -0.4446 0.4776 0.4316 0.042 Uiso 1 1 calc R U . . .
H14B_1 H -0.4669 0.4003 0.4708 0.042 Uiso 1 1 calc R U . . .
H14C_1 H -0.4451 0.4247 0.4008 0.042 Uiso 1 1 calc R U . . .
C15_1 C 0.12857(19) 0.31801(9) 0.60153(8) 0.0247(4) Uani 1 1 d . . . . .
H15_1 H 0.1277 0.2726 0.5994 0.030 Uiso 1 1 calc R U . . .
C16_1 C 0.2702(2) 0.34306(10) 0.56804(10) 0.0344(5) Uani 1 1 d . . . . .
H16A_1 H 0.2695 0.3476 0.5271 0.052 Uiso 1 1 calc R U . . .
H16B_1 H 0.3584 0.3098 0.5865 0.052 Uiso 1 1 calc R U . . .
H16C_1 H 0.2737 0.3879 0.5690 0.052 Uiso 1 1 calc R U . . .
C17_1 C 0.1319(2) 0.30621(10) 0.66642(9) 0.0364(5) Uani 1 1 d . . . . .
H17A_1 H 0.2162 0.2697 0.6842 0.055 Uiso 1 1 calc R U . . .
H17B_1 H 0.0382 0.2925 0.6869 0.055 Uiso 1 1 calc R U . . .
H17C_1 H 0.1434 0.3488 0.6698 0.055 Uiso 1 1 calc R U . . .
C18_1 C 0.10616(18) 0.14808(8) 0.48776(8) 0.0216(4) Uani 1 1 d . . . . .
C19_1 C 0.02790(19) 0.13839(9) 0.44719(8) 0.0237(4) Uani 1 1 d . . . . .
C20_1 C 0.0653(2) 0.07562(9) 0.44050(8) 0.0271(4) Uani 1 1 d . . . . .
H20_1 H 0.0122 0.0676 0.4140 0.033 Uiso 1 1 calc R U . . .
C21_1 C 0.1779(2) 0.02475(9) 0.47143(9) 0.0288(4) Uani 1 1 d . . . . .
H21_1 H 0.2023 -0.0176 0.4658 0.035 Uiso 1 1 calc R U . . .
C22_1 C 0.25466(19) 0.03520(9) 0.51027(8) 0.0259(4) Uani 1 1 d . . . . .
H22_1 H 0.3319 -0.0002 0.5314 0.031 Uiso 1 1 calc R U . . .
C23_1 C 0.22120(19) 0.09724(9) 0.51938(8) 0.0240(4) Uani 1 1 d . . . . .
C24_1 C -0.0908(2) 0.19532(10) 0.41073(9) 0.0313(5) Uani 1 1 d . . . . .
H24_1 H -0.1372 0.2236 0.4344 0.038 Uiso 1 1 calc R U . . .
C25_1 C -0.0162(3) 0.24230(13) 0.35488(11) 0.0594(8) Uani 1 1 d . . . . .
H25A_1 H 0.0263 0.2165 0.3299 0.089 Uiso 1 1 calc R U . . .
H25B_1 H 0.0636 0.2586 0.3657 0.089 Uiso 1 1 calc R U . . .
H25C_1 H -0.0909 0.2819 0.3333 0.089 Uiso 1 1 calc R U . . .
C26_1 C -0.2150(2) 0.16925(12) 0.39543(10) 0.0412(6) Uani 1 1 d . . . . .
H26A_1 H -0.2917 0.2084 0.3748 0.062 Uiso 1 1 calc R U . . .
H26B_1 H -0.2597 0.1386 0.4316 0.062 Uiso 1 1 calc R U . . .
H26C_1 H -0.1738 0.1439 0.3700 0.062 Uiso 1 1 calc R U . . .
C27_1 C 0.3068(2) 0.10614(10) 0.56335(9) 0.0305(5) Uani 1 1 d . . . . .
H27_1 H 0.2727 0.1542 0.5618 0.037 Uiso 1 1 calc R U . . .
C28_1 C 0.4752(2) 0.09617(12) 0.54878(11) 0.0431(6) Uani 1 1 d . . . . .
H28A_1 H 0.4950 0.1266 0.5081 0.065 Uiso 1 1 calc R U . . .
H28B_1 H 0.5128 0.0481 0.5535 0.065 Uiso 1 1 calc R U . . .
H28C_1 H 0.5258 0.1074 0.5755 0.065 Uiso 1 1 calc R U . . .
C29_1 C 0.2756(2) 0.05633(12) 0.62633(10) 0.0441(6) Uani 1 1 d . . . . .
H29A_1 H 0.1698 0.0671 0.6378 0.066 Uiso 1 1 calc R U . . .
H29B_1 H 0.3378 0.0612 0.6534 0.066 Uiso 1 1 calc R U . . .
H29C_1 H 0.2993 0.0089 0.6280 0.066 Uiso 1 1 calc R U . . .
C30_1 C 0.2701(2) 0.32589(10) 0.41242(10) 0.0355(5) Uani 1 1 d . . . . .
H30A_1 H 0.2227 0.3681 0.3808 0.053 Uiso 0.118(7) 1 calc R U P A 3
H30B_1 H 0.3362 0.3397 0.4328 0.053 Uiso 0.118(7) 1 calc R U P A 3
H30C_1 H 0.2418 0.3369 0.3720 0.043 Uiso 0.882(7) 1 calc R U P A 4
H30D_1 H 0.2791 0.3694 0.4156 0.043 Uiso 0.882(7) 1 calc R U P A 4
C31_1 C 0.361(3) 0.2795(10) 0.3859(11) 0.048(7) Uiso 0.118(7) 1 d . . P A 3
H31A_1 H 0.2969 0.2654 0.3657 0.072 Uiso 0.118(7) 1 calc R U P A 3
H31B_1 H 0.4131 0.2387 0.4167 0.072 Uiso 0.118(7) 1 calc R U P A 3
H31C_1 H 0.4353 0.3034 0.3575 0.072 Uiso 0.118(7) 1 calc R U P A 3
C31'_1 C 0.4211(3) 0.27682(13) 0.42389(15) 0.0486(10) Uani 0.882(7) 1 d . . P A 4
H31D_1 H 0.4155 0.2359 0.4164 0.073 Uiso 0.882(7) 1 calc R U P A 4
H31E_1 H 0.4454 0.2630 0.4649 0.073 Uiso 0.882(7) 1 calc R U P A 4
H31F_1 H 0.4989 0.3002 0.3977 0.073 Uiso 0.882(7) 1 calc R U P A 4
Be1_1 Be 0.1335(3) 0.29028(12) 0.46149(11) 0.0243(5) Uani 1 1 d . . . . .
N1_2 N 0.32902(16) 0.63495(7) 0.16641(7) 0.0216(3) Uani 1 1 d . . . . .
N2_2 N 0.40781(16) 0.54198(7) 0.15156(6) 0.0214(3) Uani 1 1 d . . . . .
C1_2 C 0.30699(18) 0.56982(8) 0.18358(7) 0.0172(4) Uani 1 1 d . . . . .
C2_2 C 0.19303(19) 0.53592(8) 0.23059(8) 0.0210(4) Uani 1 1 d . . . . .
C3_2 C 0.0364(2) 0.58037(9) 0.21720(10) 0.0323(5) Uani 1 1 d . . . . .
H3A_2 H 0.0361 0.6255 0.2183 0.048 Uiso 1 1 calc R U . . .
H3B_2 H -0.0369 0.5575 0.2467 0.048 Uiso 1 1 calc R U . . .
H3C_2 H 0.0102 0.5864 0.1780 0.048 Uiso 1 1 calc R U . . .
C4_2 C 0.2357(2) 0.52911(9) 0.29074(8) 0.0287(4) Uani 1 1 d . . . . .
H4A_2 H 0.3368 0.5021 0.2989 0.043 Uiso 1 1 calc R U . . .
H4B_2 H 0.1646 0.5059 0.3212 0.043 Uiso 1 1 calc R U . . .
H4C_2 H 0.2330 0.5750 0.2906 0.043 Uiso 1 1 calc R U . . .
C5_2 C 0.18372(19) 0.46405(8) 0.23408(8) 0.0220(4) Uani 1 1 d . . . . .
H5A_2 H 0.1525 0.4675 0.1964 0.033 Uiso 1 1 calc R U . . .
H5B_2 H 0.1106 0.4444 0.2654 0.033 Uiso 1 1 calc R U . . .
H5C_2 H 0.2821 0.4343 0.2426 0.033 Uiso 1 1 calc R U . . .
C6_2 C 0.26364(18) 0.68862(8) 0.18651(8) 0.0186(4) Uani 1 1 d . . . . .
C7_2 C 0.14522(18) 0.73887(8) 0.15604(8) 0.0189(4) Uani 1 1 d . . . . .
C8_2 C 0.09048(19) 0.79438(9) 0.17326(8) 0.0229(4) Uani 1 1 d . . . . .
H8_2 H 0.0089 0.8282 0.1537 0.027 Uiso 1 1 calc R U . . .
C9_2 C 0.1529(2) 0.80102(9) 0.21830(8) 0.0257(4) Uani 1 1 d . . . . .
H9_2 H 0.1137 0.8388 0.2298 0.031 Uiso 1 1 calc R U . . .
C10_2 C 0.2729(2) 0.75219(9) 0.24650(8) 0.0250(4) Uani 1 1 d . . . . .
H10_2 H 0.3167 0.7575 0.2769 0.030 Uiso 1 1 calc R U . . .
C11_2 C 0.33086(19) 0.69568(8) 0.23145(8) 0.0211(4) Uani 1 1 d . . . . .
C12_2 C 0.08605(19) 0.73646(9) 0.10234(8) 0.0223(4) Uani 1 1 d . . . . .
H12_2 H 0.1120 0.6878 0.1049 0.027 Uiso 1 1 calc R U . . .
C13_2 C 0.1678(2) 0.78082(11) 0.04692(9) 0.0365(5) Uani 1 1 d . . . . .
H13A_2 H 0.1339 0.7781 0.0121 0.055 Uiso 1 1 calc R U . . .
H13B_2 H 0.2759 0.7639 0.0497 0.055 Uiso 1 1 calc R U . . .
H13C_2 H 0.1458 0.8288 0.0437 0.055 Uiso 1 1 calc R U . . .
C14_2 C -0.0829(2) 0.75859(10) 0.09821(9) 0.0305(4) Uani 1 1 d . . . . .
H14A_2 H -0.1112 0.8068 0.0942 0.046 Uiso 1 1 calc R U . . .
H14B_2 H -0.1322 0.7295 0.1339 0.046 Uiso 1 1 calc R U . . .
H14C_2 H -0.1141 0.7537 0.0639 0.046 Uiso 1 1 calc R U . . .
C15_2 C 0.46986(19) 0.64586(9) 0.25983(8) 0.0261(4) Uani 1 1 d . . . . .
H15_2 H 0.4687 0.6007 0.2572 0.031 Uiso 1 1 calc R U . . .
C16_2 C 0.6095(2) 0.67229(10) 0.22520(10) 0.0376(5) Uani 1 1 d . . . . .
H16A_2 H 0.6062 0.6776 0.1842 0.056 Uiso 1 1 calc R U . . .
H16B_2 H 0.6990 0.6393 0.2426 0.056 Uiso 1 1 calc R U . . .
H16C_2 H 0.6126 0.7169 0.2267 0.056 Uiso 1 1 calc R U . . .
C17_2 C 0.4773(2) 0.63330(11) 0.32480(9) 0.0384(5) Uani 1 1 d . . . . .
H17A_2 H 0.4907 0.6756 0.3282 0.058 Uiso 1 1 calc R U . . .
H17B_2 H 0.5618 0.5965 0.3418 0.058 Uiso 1 1 calc R U . . .
H17C_2 H 0.3841 0.6198 0.3459 0.058 Uiso 1 1 calc R U . . .
C18_2 C 0.43862(18) 0.47652(8) 0.14686(7) 0.0184(4) Uani 1 1 d . . . . .
C19_2 C 0.36227(19) 0.46552(9) 0.10649(8) 0.0231(4) Uani 1 1 d . . . . .
C20_2 C 0.4052(2) 0.40336(10) 0.09887(9) 0.0294(4) Uani 1 1 d . . . . .
H20_2 H 0.3538 0.3948 0.0722 0.035 Uiso 1 1 calc R U . . .
C21_2 C 0.5212(2) 0.35365(9) 0.12924(9) 0.0305(5) Uani 1 1 d . . . . .
H21_2 H 0.5498 0.3118 0.1229 0.037 Uiso 1 1 calc R U . . .
C22_2 C 0.5946(2) 0.36507(9) 0.16850(8) 0.0255(4) Uani 1 1 d . . . . .
H22_2 H 0.6734 0.3305 0.1895 0.031 Uiso 1 1 calc R U . . .
C23_2 C 0.55618(19) 0.42630(8) 0.17831(8) 0.0206(4) Uani 1 1 d . . . . .
C24_2 C 0.2391(2) 0.52082(10) 0.07122(9) 0.0328(5) Uani 1 1 d . . . . .
H24_2 H 0.1941 0.5493 0.0948 0.039 Uiso 1 1 calc R U . . .
C25_2 C 0.3058(3) 0.56800(13) 0.01401(11) 0.0625(8) Uani 1 1 d . . . . .
H25A_2 H 0.3473 0.5419 -0.0108 0.094 Uiso 1 1 calc R U . . .
H25B_2 H 0.3854 0.5862 0.0228 0.094 Uiso 1 1 calc R U . . .
H25C_2 H 0.2275 0.6062 -0.0067 0.094 Uiso 1 1 calc R U . . .
C26_2 C 0.1145(2) 0.49198(13) 0.05939(11) 0.0506(6) Uani 1 1 d . . . . .
H26A_2 H 0.0323 0.5297 0.0415 0.076 Uiso 1 1 calc R U . . .
H26B_2 H 0.0781 0.4594 0.0965 0.076 Uiso 1 1 calc R U . . .
H26C_2 H 0.1526 0.4682 0.0326 0.076 Uiso 1 1 calc R U . . .
C27_2 C 0.6368(2) 0.43558(9) 0.22344(9) 0.0274(4) Uani 1 1 d . . . . .
H27_2 H 0.5980 0.4830 0.2229 0.033 Uiso 1 1 calc R U . . .
C28_2 C 0.8057(2) 0.42874(12) 0.20966(10) 0.0431(6) Uani 1 1 d . . . . .
H28A_2 H 0.8252 0.4613 0.1698 0.065 Uiso 1 1 calc R U . . .
H28B_2 H 0.8473 0.3817 0.2124 0.065 Uiso 1 1 calc R U . . .
H28C_2 H 0.8527 0.4388 0.2380 0.065 Uiso 1 1 calc R U . . .
C29_2 C 0.6064(2) 0.38386(12) 0.28547(9) 0.0421(6) Uani 1 1 d . . . . .
H29A_2 H 0.4986 0.3900 0.2952 0.063 Uiso 1 1 calc R U . . .
H29B_2 H 0.6584 0.3916 0.3139 0.063 Uiso 1 1 calc R U . . .
H29C_2 H 0.6428 0.3369 0.2870 0.063 Uiso 1 1 calc R U . . .
C30_2 C 0.5990(2) 0.65472(10) 0.06950(10) 0.0410(6) Uani 1 1 d . . . . .
H30A_2 H 0.5495 0.6920 0.0350 0.049 Uiso 0.146(9) 1 calc R U P B 1
H30B_2 H 0.6562 0.6757 0.0871 0.049 Uiso 0.146(9) 1 calc R U P B 1
H30C_2 H 0.5689 0.6649 0.0294 0.049 Uiso 0.854(9) 1 calc R U P B 2
H30D_2 H 0.6079 0.6987 0.0719 0.049 Uiso 0.854(9) 1 calc R U P B 2
C31_2 C 0.700(2) 0.6068(8) 0.0503(9) 0.035(5) Uiso 0.146(9) 1 d . . P B 1
H31A_2 H 0.7778 0.6297 0.0237 0.052 Uiso 0.146(9) 1 calc R U P B 1
H31B_2 H 0.6457 0.5889 0.0295 0.052 Uiso 0.146(9) 1 calc R U P B 1
H31C_2 H 0.7464 0.5686 0.0844 0.052 Uiso 0.146(9) 1 calc R U P B 1
C31'_2 C 0.7520(4) 0.60577(14) 0.0806(2) 0.0552(14) Uani 0.854(9) 1 d . . P B 2
H31D_2 H 0.7456 0.5640 0.0746 0.083 Uiso 0.854(9) 1 calc R U P B 2
H31E_2 H 0.7790 0.5935 0.1210 0.083 Uiso 0.854(9) 1 calc R U P B 2
H31F_2 H 0.8283 0.6288 0.0530 0.083 Uiso 0.854(9) 1 calc R U P B 2
Be1_2 Be 0.4648(3) 0.61882(12) 0.11993(11) 0.0255(5) Uani 1 1 d . . . . .
N1_3 N 0.34620(16) 0.02681(7) 0.16422(7) 0.0215(3) Uani 1 1 d . . . . .
N2_3 N 0.29855(17) 0.11203(7) 0.19145(7) 0.0287(4) Uani 1 1 d . . . . .
C1_3 C 0.38084(18) 0.08897(8) 0.15222(8) 0.0197(4) Uani 1 1 d . . . . .
C2_3 C 0.49165(19) 0.12379(8) 0.10400(8) 0.0212(4) Uani 1 1 d . . . . .
C3_3 C 0.6476(2) 0.07917(9) 0.11578(10) 0.0327(5) Uani 1 1 d . . . . .
H3A_3 H 0.6464 0.0345 0.1140 0.049 Uiso 1 1 calc R U . . .
H3B_3 H 0.6761 0.0721 0.1549 0.049 Uiso 1 1 calc R U . . .
H3C_3 H 0.7200 0.1023 0.0860 0.049 Uiso 1 1 calc R U . . .
C4_3 C 0.4449(2) 0.13193(10) 0.04395(8) 0.0304(5) Uani 1 1 d . . . . .
H4A_3 H 0.5141 0.1560 0.0130 0.046 Uiso 1 1 calc R U . . .
H4B_3 H 0.3432 0.1586 0.0370 0.046 Uiso 1 1 calc R U . . .
H4C_3 H 0.4476 0.0864 0.0434 0.046 Uiso 1 1 calc R U . . .
C5_3 C 0.5021(2) 0.19543(9) 0.10114(8) 0.0239(4) Uani 1 1 d . . . . .
H5A_3 H 0.5778 0.2145 0.0708 0.036 Uiso 1 1 calc R U . . .
H5B_3 H 0.5302 0.1916 0.1394 0.036 Uiso 1 1 calc R U . . .
H5C_3 H 0.4049 0.2259 0.0914 0.036 Uiso 1 1 calc R U . . .
C6_3 C 0.40887(18) -0.02598(8) 0.14257(8) 0.0183(4) Uani 1 1 d . . . . .
C7_3 C 0.52800(18) -0.07707(8) 0.17167(8) 0.0190(4) Uani 1 1 d . . . . .
C8_3 C 0.58103(19) -0.13112(8) 0.15231(8) 0.0226(4) Uani 1 1 d . . . . .
H8_3 H 0.6635 -0.1653 0.1707 0.027 Uiso 1 1 calc R U . . .
C9_3 C 0.5163(2) -0.13601(9) 0.10706(8) 0.0254(4) Uani 1 1 d . . . . .
H9_3 H 0.5547 -0.1728 0.0942 0.030 Uiso 1 1 calc R U . . .
C10_3 C 0.3948(2) -0.08684(9) 0.08052(8) 0.0236(4) Uani 1 1 d . . . . .
H10_3 H 0.3486 -0.0911 0.0502 0.028 Uiso 1 1 calc R U . . .
C11_3 C 0.33890(18) -0.03134(8) 0.09736(8) 0.0196(4) Uani 1 1 d . . . . .
C12_3 C 0.58966(19) -0.07811(9) 0.22625(8) 0.0221(4) Uani 1 1 d . . . . .
H12_3 H 0.5637 -0.0304 0.2260 0.027 Uiso 1 1 calc R U . . .
C13_3 C 0.5100(2) -0.12515(11) 0.28068(9) 0.0363(5) Uani 1 1 d . . . . .
H13A_3 H 0.4023 -0.1071 0.2799 0.054 Uiso 1 1 calc R U . . .
H13B_3 H 0.5489 -0.1267 0.3164 0.054 Uiso 1 1 calc R U . . .
H13C_3 H 0.5280 -0.1717 0.2805 0.054 Uiso 1 1 calc R U . . .
C14_3 C 0.7589(2) -0.10017(10) 0.22910(9) 0.0298(4) Uani 1 1 d . . . . .
H14A_3 H 0.8069 -0.0700 0.1936 0.045 Uiso 1 1 calc R U . . .
H14B_3 H 0.7870 -0.1478 0.2316 0.045 Uiso 1 1 calc R U . . .
H14C_3 H 0.7918 -0.0969 0.2639 0.045 Uiso 1 1 calc R U . . .
C15_3 C 0.19986(19) 0.01922(9) 0.07053(8) 0.0255(4) Uani 1 1 d . . . . .
H15_3 H 0.2027 0.0636 0.0742 0.031 Uiso 1 1 calc R U . . .
C16_3 C 0.0607(2) -0.00730(10) 0.10553(10) 0.0354(5) Uani 1 1 d . . . . .
H16A_3 H -0.0289 0.0265 0.0893 0.053 Uiso 1 1 calc R U . . .
H16B_3 H 0.0665 -0.0143 0.1468 0.053 Uiso 1 1 calc R U . . .
H16C_3 H 0.0554 -0.0511 0.1029 0.053 Uiso 1 1 calc R U . . .
C17_3 C 0.1889(2) 0.03418(11) 0.00546(9) 0.0382(5) Uani 1 1 d . . . . .
H17A_3 H 0.1036 0.0712 -0.0103 0.057 Uiso 1 1 calc R U . . .
H17B_3 H 0.1748 -0.0075 0.0009 0.057 Uiso 1 1 calc R U . . .
H17C_3 H 0.2811 0.0484 -0.0161 0.057 Uiso 1 1 calc R U . . .
C18_3 C 0.2655(2) 0.17786(9) 0.19581(8) 0.0230(4) Uani 1 1 d . . . . .
C19_3 C 0.3357(2) 0.18869(9) 0.23764(9) 0.0255(4) Uani 1 1 d . . . . .
C20_3 C 0.2917(2) 0.25176(10) 0.24391(9) 0.0297(4) Uani 1 1 d . . . . .
H20_3 H 0.3399 0.2606 0.2713 0.036 Uiso 1 1 calc R U . . .
C21_3 C 0.1804(2) 0.30149(9) 0.21144(9) 0.0310(5) Uani 1 1 d . . . . .
H21_3 H 0.1515 0.3438 0.2170 0.037 Uiso 1 1 calc R U . . .
C22_3 C 0.1108(2) 0.29018(9) 0.17104(9) 0.0295(4) Uani 1 1 d . . . . .
H22_3 H 0.0342 0.3249 0.1487 0.035 Uiso 1 1 calc R U . . .
C23_3 C 0.1510(2) 0.22833(9) 0.16230(8) 0.0248(4) Uani 1 1 d . . . . .
C24_3 C 0.4536(2) 0.13414(11) 0.27656(10) 0.0372(5) Uani 1 1 d . . . . .
H24_3 H 0.4678 0.0921 0.2670 0.045 Uiso 1 1 calc R U . . .
C25_3 C 0.4072(3) 0.11468(16) 0.34140(13) 0.0985(14) Uani 1 1 d . . . . .
H25A_3 H 0.3948 0.1552 0.3516 0.148 Uiso 1 1 calc R U . . .
H25B_3 H 0.4845 0.0785 0.3651 0.148 Uiso 1 1 calc R U . . .
H25C_3 H 0.3123 0.0978 0.3493 0.148 Uiso 1 1 calc R U . . .
C26_3 C 0.6014(3) 0.15754(16) 0.26711(12) 0.0721(9) Uani 1 1 d . . . . .
H26A_3 H 0.6301 0.1745 0.2250 0.108 Uiso 1 1 calc R U . . .
H26B_3 H 0.6778 0.1188 0.2885 0.108 Uiso 1 1 calc R U . . .
H26C_3 H 0.5928 0.1946 0.2816 0.108 Uiso 1 1 calc R U . . .
C27_3 C 0.0704(2) 0.21749(11) 0.11775(9) 0.0337(5) Uani 1 1 d . . . . .
H27_3 H 0.1285 0.1755 0.1117 0.040 Uiso 1 1 calc R U . . .
C28_3 C -0.0842(3) 0.20254(16) 0.14187(13) 0.0686(9) Uani 1 1 d . . . . .
H28A_3 H -0.1484 0.2444 0.1439 0.103 Uiso 1 1 calc R U . . .
H28B_3 H -0.0770 0.1663 0.1813 0.103 Uiso 1 1 calc R U . . .
H28C_3 H -0.1273 0.1873 0.1159 0.103 Uiso 1 1 calc R U . . .
C29_3 C 0.0662(3) 0.27671(13) 0.05842(11) 0.0557(7) Uani 1 1 d . . . . .
H29A_3 H 0.1683 0.2844 0.0445 0.084 Uiso 1 1 calc R U . . .
H29B_3 H 0.0062 0.3185 0.0622 0.084 Uiso 1 1 calc R U . . .
H29C_3 H 0.0215 0.2655 0.0302 0.084 Uiso 1 1 calc R U . . .
C30_3 C 0.0768(2) 0.01106(11) 0.26225(10) 0.0382(5) Uani 1 1 d . . . . .
H30A_3 H -0.0146 0.0224 0.2402 0.046 Uiso 0.852(5) 1 calc R U P C 5
H30B_3 H 0.1023 -0.0397 0.2818 0.046 Uiso 0.852(5) 1 calc R U P C 5
H30C_3 H 0.0702 -0.0348 0.2632 0.046 Uiso 0.148(5) 1 calc R U P C 6
H30D_3 H 0.0995 0.0051 0.3022 0.046 Uiso 0.148(5) 1 calc R U P C 6
C31_3 C 0.0459(3) 0.04326(13) 0.30943(12) 0.0442(9) Uani 0.852(5) 1 d . . P C 5
H31A_3 H 0.0281 0.0936 0.2901 0.066 Uiso 0.852(5) 1 calc R U P C 5
H31B_3 H 0.1326 0.0280 0.3340 0.066 Uiso 0.852(5) 1 calc R U P C 5
H31C_3 H -0.0425 0.0286 0.3341 0.066 Uiso 0.852(5) 1 calc R U P C 5
C31'_3 C -0.074(3) 0.0582(12) 0.2464(11) 0.091(8) Uiso 0.148(5) 1 d . . P C 6
H31D_3 H -0.0754 0.1001 0.2535 0.137 Uiso 0.148(5) 1 calc R U P C 6
H31E_3 H -0.1534 0.0344 0.2708 0.137 Uiso 0.148(5) 1 calc R U P C 6
H31F_3 H -0.0900 0.0704 0.2048 0.137 Uiso 0.148(5) 1 calc R U P C 6
Be1_3 Be 0.2201(3) 0.04091(12) 0.21452(12) 0.0276(6) Uani 1 1 d . . . . .

loop_
_atom_site_aniso_label
_atom_site_aniso_U_11
_atom_site_aniso_U_22
_atom_site_aniso_U_33
_atom_site_aniso_U_23
_atom_site_aniso_U_13
_atom_site_aniso_U_12
N1_1 0.0173(7) 0.0153(7) 0.0299(9) -0.0107(6) 0.0058(6) -0.0026(6)
N2_1 0.0224(8) 0.0182(7) 0.0331(9) -0.0118(7) 0.0113(7) -0.0048(6)
C1_1 0.0124(8) 0.0182(8) 0.0234(9) -0.0092(7) 0.0003(7) -0.0025(7)
C2_1 0.0162(8) 0.0208(8) 0.0257(10) -0.0098(7) 0.0032(7) -0.0063(7)
C3_1 0.0163(9) 0.0252(9) 0.0499(13) -0.0119(9) 0.0070(9) -0.0045(8)
C4_1 0.0344(11) 0.0314(10) 0.0281(11) -0.0154(9) 0.0086(8) -0.0168(9)
C5_1 0.0202(9) 0.0212(9) 0.0295(10) -0.0107(8) 0.0058(7) -0.0090(7)
C6_1 0.0156(8) 0.0164(8) 0.0247(10) -0.0097(7) 0.0036(7) -0.0055(7)
C7_1 0.0169(8) 0.0168(8) 0.0245(10) -0.0094(7) 0.0020(7) -0.0053(7)
C8_1 0.0189(9) 0.0194(8) 0.0292(10) -0.0106(8) -0.0025(7) -0.0002(7)
C9_1 0.0265(10) 0.0217(9) 0.0310(11) -0.0151(8) -0.0001(8) -0.0014(8)
C10_1 0.0264(10) 0.0263(9) 0.0256(10) -0.0125(8) -0.0017(8) -0.0085(8)
C11_1 0.0142(8) 0.0190(8) 0.0258(10) -0.0061(7) 0.0002(7) -0.0057(7)
C12_1 0.0192(9) 0.0245(9) 0.0260(10) -0.0128(8) -0.0005(7) -0.0049(7)
C13_1 0.0334(11) 0.0475(12) 0.0262(11) -0.0159(10) 0.0039(9) -0.0171(10)
C14_1 0.0190(9) 0.0357(10) 0.0321(11) -0.0144(9) -0.0032(8) -0.0055(8)
C15_1 0.0193(9) 0.0193(8) 0.0329(11) -0.0059(8) -0.0045(8) -0.0043(7)
C16_1 0.0177(9) 0.0351(11) 0.0452(13) -0.0095(10) -0.0024(9) -0.0046(8)
C17_1 0.0326(11) 0.0373(11) 0.0335(12) -0.0041(9) -0.0091(9) -0.0082(9)
C18_1 0.0163(8) 0.0173(8) 0.0314(11) -0.0115(8) 0.0093(7) -0.0049(7)
C19_1 0.0177(9) 0.0243(9) 0.0268(10) -0.0086(8) 0.0049(7) -0.0043(7)
C20_1 0.0234(9) 0.0304(10) 0.0321(11) -0.0169(9) 0.0024(8) -0.0065(8)
C21_1 0.0267(10) 0.0216(9) 0.0408(12) -0.0168(9) 0.0054(9) -0.0046(8)
C22_1 0.0189(9) 0.0199(9) 0.0380(12) -0.0116(8) -0.0004(8) -0.0006(7)
C23_1 0.0174(8) 0.0225(9) 0.0341(11) -0.0132(8) 0.0058(8) -0.0073(7)
C24_1 0.0242(10) 0.0295(10) 0.0333(12) -0.0089(9) 0.0003(8) 0.0022(8)
C25_1 0.0412(14) 0.0567(15) 0.0493(16) 0.0086(13) -0.0027(12) -0.0010(12)
C26_1 0.0314(11) 0.0498(13) 0.0435(14) -0.0231(11) -0.0106(10) 0.0063(10)
C27_1 0.0227(9) 0.0277(10) 0.0453(13) -0.0198(9) 0.0005(9) -0.0026(8)
C28_1 0.0300(11) 0.0502(13) 0.0541(15) -0.0216(12) -0.0004(10) -0.0150(10)
C29_1 0.0314(12) 0.0624(15) 0.0452(14) -0.0275(12) 0.0000(10) -0.0093(11)
C30_1 0.0323(11) 0.0284(10) 0.0447(13) -0.0154(9) 0.0165(9) -0.0107(9)
C31'_1 0.0279(14) 0.0407(15) 0.060(2) -0.0060(13) 0.0163(13) -0.0063(11)
Be1_1 0.0201(11) 0.0205(11) 0.0321(14) -0.0119(10) 0.0065(10) -0.0042(10)
N1_2 0.0186(7) 0.0163(7) 0.0288(9) -0.0090(6) 0.0045(6) -0.0031(6)
N2_2 0.0195(7) 0.0193(7) 0.0260(8) -0.0104(6) 0.0038(6) -0.0036(6)
C1_2 0.0143(8) 0.0181(8) 0.0217(9) -0.0097(7) -0.0032(7) -0.0024(7)
C2_2 0.0190(9) 0.0209(8) 0.0261(10) -0.0111(8) 0.0017(7) -0.0075(7)
C3_2 0.0185(9) 0.0245(9) 0.0504(14) -0.0126(9) 0.0058(9) -0.0043(8)
C4_2 0.0382(11) 0.0298(10) 0.0268(11) -0.0156(8) 0.0071(9) -0.0194(9)
C5_2 0.0203(9) 0.0214(8) 0.0275(10) -0.0114(8) 0.0021(7) -0.0080(7)
C6_2 0.0145(8) 0.0148(8) 0.0271(10) -0.0086(7) 0.0041(7) -0.0054(7)
C7_2 0.0161(8) 0.0188(8) 0.0216(9) -0.0066(7) 0.0012(7) -0.0060(7)
C8_2 0.0189(9) 0.0191(8) 0.0279(10) -0.0077(8) -0.0022(7) 0.0003(7)
C9_2 0.0275(10) 0.0216(9) 0.0305(11) -0.0133(8) -0.0001(8) -0.0037(8)
C10_2 0.0266(10) 0.0254(9) 0.0268(10) -0.0120(8) -0.0024(8) -0.0081(8)
C11_2 0.0161(8) 0.0180(8) 0.0267(10) -0.0040(7) -0.0014(7) -0.0068(7)
C12_2 0.0200(9) 0.0247(9) 0.0244(10) -0.0109(8) -0.0002(7) -0.0061(7)
C13_2 0.0330(11) 0.0540(13) 0.0261(11) -0.0146(10) 0.0034(9) -0.0191(10)
C14_2 0.0201(9) 0.0397(11) 0.0345(12) -0.0150(9) -0.0043(8) -0.0073(8)
C15_2 0.0185(9) 0.0211(9) 0.0350(11) -0.0047(8) -0.0071(8) -0.0044(7)
C16_2 0.0193(10) 0.0350(11) 0.0503(14) -0.0075(10) -0.0033(9) -0.0040(9)
C17_2 0.0359(12) 0.0365(11) 0.0368(13) -0.0032(10) -0.0135(10) -0.0088(9)
C18_2 0.0166(8) 0.0169(8) 0.0228(9) -0.0086(7) 0.0029(7) -0.0055(7)
C19_2 0.0190(9) 0.0275(9) 0.0240(10) -0.0100(8) 0.0010(7) -0.0074(7)
C20_2 0.0318(10) 0.0362(11) 0.0295(11) -0.0195(9) -0.0016(8) -0.0108(9)
C21_2 0.0370(11) 0.0216(9) 0.0393(12) -0.0193(9) 0.0023(9) -0.0059(8)
C22_2 0.0246(9) 0.0199(9) 0.0311(11) -0.0102(8) -0.0003(8) -0.0019(8)
C23_2 0.0211(9) 0.0203(8) 0.0227(10) -0.0100(7) 0.0025(7) -0.0068(7)
C24_2 0.0225(10) 0.0418(11) 0.0316(12) -0.0131(10) -0.0066(8) 0.0012(9)
C25_2 0.0466(15) 0.0671(17) 0.0440(16) 0.0053(13) -0.0102(12) 0.0038(13)
C26_2 0.0300(12) 0.0751(17) 0.0579(16) -0.0377(14) -0.0166(11) 0.0004(12)
C27_2 0.0234(9) 0.0276(9) 0.0353(12) -0.0171(9) -0.0078(8) 0.0011(8)
C28_2 0.0293(11) 0.0570(14) 0.0459(14) -0.0177(12) -0.0045(10) -0.0157(10)
C29_2 0.0320(11) 0.0636(15) 0.0310(12) -0.0197(11) -0.0052(9) -0.0038(11)
C30_2 0.0365(12) 0.0320(11) 0.0491(14) -0.0127(10) 0.0180(10) -0.0118(10)
C31'_2 0.0296(16) 0.0425(16) 0.068(3) -0.0014(15) 0.0185(17) -0.0042(13)
Be1_2 0.0219(12) 0.0206(11) 0.0325(14) -0.0095(10) 0.0017(10) -0.0038(10)
N1_3 0.0195(7) 0.0166(7) 0.0309(9) -0.0134(6) 0.0080(6) -0.0051(6)
N2_3 0.0302(9) 0.0235(8) 0.0377(10) -0.0196(7) 0.0182(7) -0.0115(7)
C1_3 0.0164(8) 0.0180(8) 0.0276(10) -0.0129(7) 0.0031(7) -0.0036(7)
C2_3 0.0184(8) 0.0209(8) 0.0278(10) -0.0126(8) 0.0052(7) -0.0081(7)
C3_3 0.0191(9) 0.0253(10) 0.0511(14) -0.0134(9) 0.0102(9) -0.0072(8)
C4_3 0.0362(11) 0.0340(10) 0.0303(11) -0.0182(9) 0.0101(9) -0.0209(9)
C5_3 0.0243(9) 0.0237(9) 0.0285(10) -0.0137(8) 0.0081(8) -0.0122(8)
C6_3 0.0161(8) 0.0172(8) 0.0247(10) -0.0112(7) 0.0065(7) -0.0074(7)
C7_3 0.0166(8) 0.0181(8) 0.0247(10) -0.0104(7) 0.0037(7) -0.0063(7)
C8_3 0.0195(9) 0.0190(8) 0.0290(10) -0.0104(8) -0.0001(7) -0.0008(7)
C9_3 0.0271(10) 0.0231(9) 0.0294(11) -0.0156(8) 0.0009(8) -0.0018(8)
C10_3 0.0248(9) 0.0259(9) 0.0245(10) -0.0123(8) -0.0009(8) -0.0080(8)
C11_3 0.0162(8) 0.0169(8) 0.0253(10) -0.0063(7) 0.0019(7) -0.0068(7)
C12_3 0.0192(9) 0.0268(9) 0.0241(10) -0.0129(8) 0.0001(7) -0.0061(7)
C13_3 0.0385(12) 0.0509(13) 0.0262(11) -0.0164(10) 0.0047(9) -0.0218(10)
C14_3 0.0216(9) 0.0401(11) 0.0300(11) -0.0143(9) -0.0023(8) -0.0078(8)
C15_3 0.0183(9) 0.0209(9) 0.0349(11) -0.0066(8) -0.0027(8) -0.0054(7)
C16_3 0.0174(9) 0.0351(11) 0.0481(14) -0.0107(10) 0.0010(9) -0.0049(8)
C17_3 0.0341(11) 0.0357(11) 0.0360(13) -0.0013(10) -0.0093(10) -0.0079(9)
C18_3 0.0260(9) 0.0185(8) 0.0292(10) -0.0143(8) 0.0122(8) -0.0114(7)
C19_3 0.0197(9) 0.0253(9) 0.0330(11) -0.0122(8) 0.0059(8) -0.0090(8)
C20_3 0.0333(11) 0.0320(10) 0.0332(11) -0.0198(9) 0.0050(9) -0.0148(9)
C21_3 0.0371(11) 0.0236(9) 0.0374(12) -0.0178(9) 0.0060(9) -0.0083(9)
C22_3 0.0353(11) 0.0220(9) 0.0313(11) -0.0121(8) 0.0033(9) -0.0041(8)
C23_3 0.0266(10) 0.0262(9) 0.0268(10) -0.0146(8) 0.0074(8) -0.0113(8)
C24_3 0.0273(11) 0.0335(11) 0.0486(14) -0.0148(10) -0.0008(10) -0.0035(9)
C25_3 0.0639(19) 0.093(2) 0.060(2) 0.0277(17) 0.0236(16) 0.0205(17)
C26_3 0.0443(15) 0.104(2) 0.0444(16) 0.0052(15) -0.0185(13) -0.0205(15)
C27_3 0.0326(11) 0.0429(12) 0.0357(12) -0.0251(10) 0.0032(9) -0.0107(9)
C28_3 0.0495(16) 0.118(3) 0.070(2) -0.0573(19) 0.0142(14) -0.0492(17)
C29_3 0.0548(16) 0.0713(17) 0.0433(16) -0.0188(14) -0.0128(12) -0.0154(14)
C30_3 0.0398(12) 0.0341(11) 0.0455(14) -0.0218(10) 0.0208(10) -0.0167(10)
C31_3 0.0518(17) 0.0399(15) 0.0474(18) -0.0264(13) 0.0295(13) -0.0204(13)
Be1_3 0.0266(13) 0.0241(12) 0.0356(15) -0.0167(11) 0.0085(11) -0.0072(10)

loop_
_atom_type_symbol
_atom_type_description
_atom_type_scat_dispersion_real
_atom_type_scat_dispersion_imag
_atom_type_scat_source
C C 0.0033 0.0016 'International Tables Vol C Tables 4.2.6.8 and 6.1.1.4'
H H 0.0000 0.0000 'International Tables Vol C Tables 4.2.6.8 and 6.1.1.4'
Be Be 0.0005 0.0002 'International Tables Vol C Tables 4.2.6.8 and 6.1.1.4'
N N 0.0061 0.0033 'International Tables Vol C Tables 4.2.6.8 and 6.1.1.4'

loop_
_geom_angle_atom_site_label_1
_geom_angle_atom_site_label_2
_geom_angle_atom_site_label_3
_geom_angle
C1_1 N1_1 C6_1 131.87(14)
C1_1 N1_1 Be1_1 88.54(12)
C6_1 N1_1 Be1_1 139.41(14)
C1_1 N2_1 C18_1 132.15(15)
C1_1 N2_1 Be1_1 87.86(13)
C18_1 N2_1 Be1_1 139.64(14)
N2_1 C1_1 N1_1 104.71(14)
N2_1 C1_1 C2_1 129.03(14)
N1_1 C1_1 C2_1 126.25(14)
N2_1 C1_1 Be1_1 52.88(10)
N1_1 C1_1 Be1_1 51.83(10)
C2_1 C1_1 Be1_1 178.05(13)
C1_1 C2_1 C4_1 108.94(14)
C1_1 C2_1 C3_1 110.07(14)
C4_1 C2_1 C3_1 109.12(14)
C1_1 C2_1 C5_1 113.07(13)
C4_1 C2_1 C5_1 108.00(14)
C3_1 C2_1 C5_1 107.55(14)
C7_1 C6_1 C11_1 121.25(14)
C7_1 C6_1 N1_1 118.89(15)
C11_1 C6_1 N1_1 119.40(14)
C8_1 C7_1 C6_1 118.07(16)
C8_1 C7_1 C12_1 120.38(15)
C6_1 C7_1 C12_1 121.34(14)
C9_1 C8_1 C7_1 121.27(16)
C8_1 C9_1 C10_1 119.94(15)
C9_1 C10_1 C11_1 121.14(17)
C10_1 C11_1 C6_1 118.26(15)
C10_1 C11_1 C15_1 120.32(16)
C6_1 C11_1 C15_1 121.30(14)
C7_1 C12_1 C14_1 113.48(14)
C7_1 C12_1 C13_1 109.05(15)
C14_1 C12_1 C13_1 110.99(16)
C11_1 C15_1 C17_1 113.39(15)
C11_1 C15_1 C16_1 110.11(15)
C17_1 C15_1 C16_1 110.40(16)
C23_1 C18_1 C19_1 121.53(15)
C23_1 C18_1 N2_1 118.95(16)
C19_1 C18_1 N2_1 119.26(15)
C20_1 C19_1 C18_1 117.87(16)
C20_1 C19_1 C24_1 121.04(17)
C18_1 C19_1 C24_1 121.07(15)
C21_1 C20_1 C19_1 121.46(18)
C22_1 C21_1 C20_1 120.06(16)
C21_1 C22_1 C23_1 121.19(16)
C18_1 C23_1 C22_1 117.86(17)
C18_1 C23_1 C27_1 122.67(15)
C22_1 C23_1 C27_1 119.46(16)
C26_1 C24_1 C19_1 113.69(16)
C26_1 C24_1 C25_1 110.76(19)
C19_1 C24_1 C25_1 109.26(16)
C23_1 C27_1 C28_1 111.80(16)
C23_1 C27_1 C29_1 111.55(17)
C28_1 C27_1 C29_1 109.36(17)
C31_1 C30_1 Be1_1 113.6(9)
C31'_1 C30_1 Be1_1 111.24(17)
N1_1 Be1_1 N2_1 78.88(12)
N1_1 Be1_1 C30_1 142.81(16)
N2_1 Be1_1 C30_1 138.21(15)
N1_1 Be1_1 C1_1 39.63(8)
N2_1 Be1_1 C1_1 39.25(8)
C30_1 Be1_1 C1_1 176.89(16)
C1_2 N1_2 C6_2 131.95(15)
C1_2 N1_2 Be1_2 88.42(13)
C6_2 N1_2 Be1_2 139.46(15)
C1_2 N2_2 C18_2 133.34(15)
C1_2 N2_2 Be1_2 87.47(13)
C18_2 N2_2 Be1_2 139.09(14)
N2_2 C1_2 N1_2 105.14(14)
N2_2 C1_2 C2_2 128.46(14)
N1_2 C1_2 C2_2 126.39(14)
N2_2 C1_2 Be1_2 53.14(10)
N1_2 C1_2 Be1_2 52.00(10)
C2_2 C1_2 Be1_2 178.18(14)
C1_2 C2_2 C4_2 109.31(14)
C1_2 C2_2 C5_2 112.97(13)
C4_2 C2_2 C5_2 108.12(14)
C1_2 C2_2 C3_2 109.80(14)
C4_2 C2_2 C3_2 109.16(14)
C5_2 C2_2 C3_2 107.38(14)
C7_2 C6_2 C11_2 120.92(14)
C7_2 C6_2 N1_2 119.14(15)
C11_2 C6_2 N1_2 119.41(14)
C8_2 C7_2 C6_2 118.45(15)
C8_2 C7_2 C12_2 120.27(15)
C6_2 C7_2 C12_2 121.08(14)
C9_2 C8_2 C7_2 121.17(16)
C8_2 C9_2 C10_2 119.55(15)
C9_2 C10_2 C11_2 121.60(17)
C10_2 C11_2 C6_2 118.23(15)
C10_2 C11_2 C15_2 120.47(16)
C6_2 C11_2 C15_2 121.16(15)
C7_2 C12_2 C14_2 113.66(14)
C7_2 C12_2 C13_2 108.66(15)
C14_2 C12_2 C13_2 111.10(16)
C11_2 C15_2 C16_2 109.47(15)
C11_2 C15_2 C17_2 113.44(15)
C16_2 C15_2 C17_2 110.22(16)
C19_2 C18_2 C23_2 121.03(14)
C19_2 C18_2 N2_2 119.60(15)
C23_2 C18_2 N2_2 119.04(15)
C20_2 C19_2 C18_2 118.10(16)
C20_2 C19_2 C24_2 121.11(17)
C18_2 C19_2 C24_2 120.77(15)
C21_2 C20_2 C19_2 121.52(17)
C22_2 C21_2 C20_2 119.73(16)
C21_2 C22_2 C23_2 121.46(16)
C22_2 C23_2 C18_2 118.15(16)
C22_2 C23_2 C27_2 119.54(15)
C18_2 C23_2 C27_2 122.27(14)
C26_2 C24_2 C19_2 113.29(17)
C26_2 C24_2 C25_2 110.98(19)
C19_2 C24_2 C25_2 109.80(16)
C23_2 C27_2 C28_2 112.05(16)
C23_2 C27_2 C29_2 111.20(16)
C28_2 C27_2 C29_2 109.42(16)
C31_2 C30_2 Be1_2 113.4(7)
C31'_2 C30_2 Be1_2 111.05(18)
N1_2 Be1_2 N2_2 78.97(13)
N1_2 Be1_2 C30_2 142.69(17)
N2_2 Be1_2 C30_2 138.28(16)
N1_2 Be1_2 C1_2 39.58(8)
N2_2 Be1_2 C1_2 39.39(8)
C30_2 Be1_2 C1_2 177.13(16)
C1_3 N1_3 C6_3 131.76(14)
C1_3 N1_3 Be1_3 88.12(13)
C6_3 N1_3 Be1_3 139.95(14)
C1_3 N2_3 C18_3 132.54(15)
C1_3 N2_3 Be1_3 87.31(13)
C18_3 N2_3 Be1_3 137.52(14)
N2_3 C1_3 N1_3 105.20(15)
N2_3 C1_3 C2_3 128.68(14)
N1_3 C1_3 C2_3 126.12(14)
N2_3 C1_3 Be1_3 53.23(11)
N1_3 C1_3 Be1_3 52.13(10)
C2_3 C1_3 Be1_3 176.34(15)
C1_3 C2_3 C3_3 109.14(14)
C1_3 C2_3 C4_3 109.88(14)
C3_3 C2_3 C4_3 109.18(14)
C1_3 C2_3 C5_3 112.86(13)
C3_3 C2_3 C5_3 107.73(14)
C4_3 C2_3 C5_3 107.98(15)
C7_3 C6_3 C11_3 120.77(14)
C7_3 C6_3 N1_3 119.13(15)
C11_3 C6_3 N1_3 119.60(14)
C8_3 C7_3 C6_3 118.27(15)
C8_3 C7_3 C12_3 119.85(15)
C6_3 C7_3 C12_3 121.65(13)
C9_3 C8_3 C7_3 121.50(16)
C8_3 C9_3 C10_3 119.51(15)
C9_3 C10_3 C11_3 121.43(16)
C10_3 C11_3 C6_3 118.42(15)
C10_3 C11_3 C15_3 120.51(16)
C6_3 C11_3 C15_3 120.95(14)
C7_3 C12_3 C14_3 113.71(14)
C7_3 C12_3 C13_3 108.36(15)
C14_3 C12_3 C13_3 111.09(16)
C11_3 C15_3 C17_3 113.64(15)
C11_3 C15_3 C16_3 109.57(15)
C17_3 C15_3 C16_3 110.23(16)
C19_3 C18_3 C23_3 121.13(15)
C19_3 C18_3 N2_3 119.48(16)
C23_3 C18_3 N2_3 119.04(16)
C20_3 C19_3 C18_3 117.88(17)
C20_3 C19_3 C24_3 119.62(18)
C18_3 C19_3 C24_3 122.48(16)
C21_3 C20_3 C19_3 121.56(18)
C22_3 C21_3 C20_3 120.23(16)
C21_3 C22_3 C23_3 120.87(18)
C22_3 C23_3 C18_3 118.30(17)
C22_3 C23_3 C27_3 119.32(17)
C18_3 C23_3 C27_3 122.38(15)
C26_3 C24_3 C19_3 112.09(18)
C26_3 C24_3 C25_3 107.5(2)
C19_3 C24_3 C25_3 111.72(17)
C23_3 C27_3 C28_3 110.56(17)
C23_3 C27_3 C29_3 112.46(18)
C28_3 C27_3 C29_3 112.2(2)
C31'_3 C30_3 Be1_3 113.6(9)
C31_3 C30_3 Be1_3 111.07(17)
N1_3 Be1_3 N2_3 79.11(13)
N1_3 Be1_3 C30_3 144.88(17)
N2_3 Be1_3 C30_3 135.88(16)
N1_3 Be1_3 C1_3 39.75(8)
N2_3 Be1_3 C1_3 39.46(8)
C30_3 Be1_3 C1_3 173.40(17)

loop_
_geom_bond_atom_site_label_1
_geom_bond_atom_site_label_2
_geom_bond_distance
N1_1 C1_1 1.347(2)
N1_1 C6_1 1.4219(19)
N1_1 Be1_1 1.661(3)
N2_1 C1_1 1.3369(19)
N2_1 C18_1 1.426(2)
N2_1 Be1_1 1.685(3)
C1_1 C2_1 1.525(2)
C1_1 Be1_1 2.111(3)
C2_1 C4_1 1.529(2)
C2_1 C3_1 1.533(2)
C2_1 C5_1 1.538(2)
C6_1 C7_1 1.405(2)
C6_1 C11_1 1.407(2)
C7_1 C8_1 1.399(2)
C7_1 C12_1 1.520(2)
C8_1 C9_1 1.380(2)
C9_1 C10_1 1.384(2)
C10_1 C11_1 1.395(2)
C11_1 C15_1 1.522(2)
C12_1 C14_1 1.524(2)
C12_1 C13_1 1.537(3)
C15_1 C17_1 1.528(3)
C15_1 C16_1 1.529(3)
C18_1 C23_1 1.399(2)
C18_1 C19_1 1.406(3)
C19_1 C20_1 1.389(2)
C19_1 C24_1 1.517(2)
C20_1 C21_1 1.379(3)
C21_1 C22_1 1.370(3)
C22_1 C23_1 1.403(2)
C23_1 C27_1 1.510(3)
C24_1 C26_1 1.516(3)
C24_1 C25_1 1.534(3)
C27_1 C28_1 1.529(3)
C27_1 C29_1 1.536(3)
C30_1 C31_1 1.467(19)
C30_1 C31'_1 1.531(3)
C30_1 Be1_1 1.709(3)
N1_2 C1_2 1.345(2)
N1_2 C6_2 1.4213(19)
N1_2 Be1_2 1.663(3)
N2_2 C1_2 1.3401(19)
N2_2 C18_2 1.4222(19)
N2_2 Be1_2 1.690(3)
C1_2 C2_2 1.525(2)
C1_2 Be1_2 2.110(3)
C2_2 C4_2 1.531(2)
C2_2 C5_2 1.532(2)
C2_2 C3_2 1.538(2)
C6_2 C7_2 1.405(2)
C6_2 C11_2 1.409(2)
C7_2 C8_2 1.396(2)
C7_2 C12_2 1.521(2)
C8_2 C9_2 1.382(2)
C9_2 C10_2 1.385(2)
C10_2 C11_2 1.388(2)
C11_2 C15_2 1.520(2)
C12_2 C14_2 1.523(2)
C12_2 C13_2 1.538(3)
C15_2 C16_2 1.531(3)
C15_2 C17_2 1.531(3)
C18_2 C19_2 1.406(2)
C18_2 C23_2 1.408(2)
C19_2 C20_2 1.389(2)
C19_2 C24_2 1.517(2)
C20_2 C21_2 1.384(3)
C21_2 C22_2 1.371(3)
C22_2 C23_2 1.395(2)
C23_2 C27_2 1.510(2)
C24_2 C26_2 1.517(3)
C24_2 C25_2 1.523(3)
C27_2 C28_2 1.529(3)
C27_2 C29_2 1.533(3)
C30_2 C31_2 1.419(14)
C30_2 C31'_2 1.544(4)
C30_2 Be1_2 1.710(3)
N1_3 C1_3 1.347(2)
N1_3 C6_3 1.4245(19)
N1_3 Be1_3 1.664(3)
N2_3 C1_3 1.340(2)
N2_3 C18_3 1.426(2)
N2_3 Be1_3 1.689(3)
C1_3 C2_3 1.527(2)
C1_3 Be1_3 2.106(3)
C2_3 C3_3 1.531(2)
C2_3 C4_3 1.532(3)
C2_3 C5_3 1.535(2)
C6_3 C7_3 1.406(2)
C6_3 C11_3 1.411(2)
C7_3 C8_3 1.398(2)
C7_3 C12_3 1.520(2)
C8_3 C9_3 1.380(2)
C9_3 C10_3 1.386(2)
C10_3 C11_3 1.392(2)
C11_3 C15_3 1.515(2)
C12_3 C14_3 1.523(2)
C12_3 C13_3 1.537(3)
C15_3 C17_3 1.526(3)
C15_3 C16_3 1.531(3)
C18_3 C19_3 1.401(3)
C18_3 C23_3 1.410(3)
C19_3 C20_3 1.393(2)
C19_3 C24_3 1.516(3)
C20_3 C21_3 1.375(3)
C21_3 C22_3 1.373(3)
C22_3 C23_3 1.395(2)
C23_3 C27_3 1.515(3)
C24_3 C26_3 1.503(3)
C24_3 C25_3 1.520(3)
C27_3 C28_3 1.515(3)
C27_3 C29_3 1.515(3)
C30_3 C31'_3 1.52(2)
C30_3 C31_3 1.548(3)
C30_3 Be1_3 1.703(3)
